data_4301884
loop_
_publ_author_name
'Anastasia N. Georgopoulou'
'Catherine P. Raptopoulou'
'Vassilis Psycharis'
'Rafael Ballesteros'
'Bel\'en Abarca'
'Athanassios K. Boudalis'

_publ_contact_author_address
;Patriarchou Grigoriou & Neapoleos
15310 Aghia Paraskevi Attikis
Greece
;
_publ_contact_author_email tbou@ims.demokritos.gr
_publ_contact_author_fax '+30 210 6503365'
_publ_contact_author_name 'Athanassios K. Boudalis'
_publ_contact_author_phone '+30 210 6503346'
_publ_section_title
;
Ferromagnetic CuII4, CoII4, and NiII6 Azido Complexes Derived from
Metal-Assisted Methanolysis of Di-2,6-(2-pyridylcarbonyl)pyridine
;
_journal_name_full 'Inorganic Chemistry'
_journal_page_first 3167
_journal_page_last 3176
_journal_paper_doi 10.1021/ic900115c
_journal_volume 48
_journal_year 2009
_chemical_formula_sum 'C42 H50 Cl2 Cu4 N12 O20'
_chemical_formula_weight 1368.00
_chemical_name_systematic
;
 ?
;
_space_group_IT_number 14
_symmetry_cell_setting monoclinic
_symmetry_space_group_name_Hall '-P 2ybc'
_symmetry_space_group_name_H-M 'P 1 21/c 1'
_atom_sites_solution_hydrogens geom
_atom_sites_solution_primary direct
_atom_sites_solution_secondary difmap
_audit_creation_method SHELXL-97
_cell_angle_alpha 90.00
_cell_angle_beta 90.2410(10)
_cell_angle_gamma 90.00
_cell_formula_units_Z 2
_cell_length_a 11.3132(2)
_cell_length_b 10.57660(10)
_cell_length_c 21.9862(4)
_cell_measurement_temperature 180(2)
_cell_volume 2630.74(7)
_computing_cell_refinement 'CrystalClear, Rigaku MSC, 2005'
_computing_data_collection 'CrystalClear, Rigaku MSC, 2005'
_computing_data_reduction 'CrystalClear, Rigaku MSC, 2005'
_computing_structure_refinement 'SHELXL-97 (Sheldrick, 1997)'
_computing_structure_solution 'SHELXS-97 (Sheldrick, 1997)'
_diffrn_ambient_temperature 180(2)
_diffrn_measured_fraction_theta_full 0.959
_diffrn_measured_fraction_theta_max 0.959
_diffrn_measurement_device_type 'Rigaku R-AXIS SPIDER IPDS'
_diffrn_measurement_method '\q scans'
_diffrn_radiation_monochromator graphite
_diffrn_radiation_source 'fine-focus sealed tube'
_diffrn_radiation_type CuK\a
_diffrn_radiation_wavelength 1.54180
_diffrn_reflns_av_R_equivalents 0.0195
_diffrn_reflns_av_sigmaI/netI 0.0147
_diffrn_reflns_limit_h_max 12
_diffrn_reflns_limit_h_min -9
_diffrn_reflns_limit_k_max 12
_diffrn_reflns_limit_k_min -12
_diffrn_reflns_limit_l_max 25
_diffrn_reflns_limit_l_min -25
_diffrn_reflns_number 28638
_diffrn_reflns_theta_full 65.00
_diffrn_reflns_theta_max 65.00
_diffrn_reflns_theta_min 7.00
_exptl_absorpt_coefficient_mu 3.522
_exptl_absorpt_correction_T_max 1.000
_exptl_absorpt_correction_T_min 0.607
_exptl_absorpt_correction_type empirical
_exptl_crystal_colour blue
_exptl_crystal_density_diffrn 1.727
_exptl_crystal_density_method 'not measured'
_exptl_crystal_description parall
_exptl_crystal_F_000 1392
_exptl_crystal_size_max 0.35
_exptl_crystal_size_mid 0.18
_exptl_crystal_size_min 0.17
_refine_diff_density_max 0.300
_refine_diff_density_min -0.278
_refine_diff_density_rms 0.054
_refine_ls_extinction_method none
_refine_ls_goodness_of_fit_ref 1.097
_refine_ls_hydrogen_treatment refall
_refine_ls_matrix_type full
_refine_ls_number_parameters 461
_refine_ls_number_reflns 4294
_refine_ls_number_restraints 0
_refine_ls_restrained_S_all 1.097
_refine_ls_R_factor_all 0.0300
_refine_ls_R_factor_gt 0.0272
_refine_ls_shift/su_max 0.006
_refine_ls_shift/su_mean 0.001
_refine_ls_structure_factor_coef Fsqd
_refine_ls_weighting_details 'calc w=1/[\s^2^(Fo^2^)+(0.0304P)^2^+2.6761P] where P=(Fo^2^+2Fc^2^)/3'
_refine_ls_weighting_scheme calc
_refine_ls_wR_factor_gt 0.0669
_refine_ls_wR_factor_ref 0.0692
_reflns_number_gt 3968
_reflns_number_total 4294
_reflns_threshold_expression >2sigma(I)
_cod_data_source_file ic900115c_si_001_1.cif
_cod_data_source_block complex1
_cod_original_sg_symbol_H-M 'P 21/c'
_cod_database_code 4301884

loop_
_symmetry_equiv_pos_as_xyz
'x, y, z'
'-x, y+1/2, -z+1/2'
'-x, -y, -z'
'x, -y-1/2, z-1/2'

loop_
_atom_site_label
_atom_site_type_symbol
_atom_site_fract_x
_atom_site_fract_y
_atom_site_fract_z
_atom_site_U_iso_or_equiv
_atom_site_adp_type
_atom_site_occupancy
_atom_site_symmetry_multiplicity
_atom_site_calc_flag
_atom_site_refinement_flags
_atom_site_disorder_assembly
_atom_site_disorder_group
Cu1 Cu 0.05589(3) 0.71703(3) 0.023671(13) 0.02021(10) Uani 1 1 d . . .
Cu2 Cu -0.02806(3) 0.47364(3) 0.079281(13) 0.01956(10) Uani 1 1 d . . .
N1 N 0.22552(17) 0.70698(17) 0.04176(8) 0.0218(4) Uani 1 1 d . . .
N2 N 0.10062(17) 0.41564(17) 0.12771(8) 0.0199(4) Uani 1 1 d . . .
N3 N 0.09058(17) 0.18416(17) -0.01658(8) 0.0215(4) Uani 1 1 d . . .
N4 N -0.12143(18) 0.53299(17) 0.01158(8) 0.0217(4) Uani 1 1 d . . .
O1 O 0.03974(13) 0.64791(14) 0.10485(6) 0.0201(3) Uani 1 1 d . . .
O3 O -0.04920(14) 0.28257(13) 0.06417(6) 0.0195(3) Uani 1 1 d . . .
OM1 O -0.16379(19) 0.47173(18) 0.15221(8) 0.0348(4) Uani 1 1 d . . .
C1 C 0.3138(2) 0.7364(2) 0.00353(11) 0.0272(5) Uani 1 1 d . . .
C2 C 0.4290(2) 0.7435(2) 0.02300(12) 0.0316(6) Uani 1 1 d . . .
C3 C 0.4536(3) 0.7245(2) 0.08366(13) 0.0331(6) Uani 1 1 d . . .
C4 C 0.3638(2) 0.6934(2) 0.12312(12) 0.0291(6) Uani 1 1 d . . .
C5 C 0.2500(2) 0.6821(2) 0.10064(10) 0.0213(5) Uani 1 1 d . . .
C6 C 0.1435(2) 0.6381(2) 0.13902(9) 0.0214(5) Uani 1 1 d . . .
O2 O 0.13765(15) 0.70600(14) 0.19435(7) 0.0259(4) Uani 1 1 d . . .
C7 C 0.1643(2) 0.5003(2) 0.15902(10) 0.0214(5) Uani 1 1 d . . .
C8 C 0.2416(2) 0.4599(2) 0.20400(11) 0.0266(5) Uani 1 1 d . . .
C9 C 0.2525(2) 0.3316(2) 0.21425(11) 0.0307(6) Uani 1 1 d . . .
C10 C 0.1886(2) 0.2453(2) 0.17988(11) 0.0294(6) Uani 1 1 d . . .
C11 C 0.1126(2) 0.2909(2) 0.13561(10) 0.0222(5) Uani 1 1 d . . .
C12 C 0.0410(2) 0.2099(2) 0.09009(10) 0.0204(5) Uani 1 1 d . . .
C13 C 0.1248(2) 0.1593(2) 0.04077(10) 0.0210(5) Uani 1 1 d . . .
O4 O -0.00267(15) 0.09962(14) 0.11876(7) 0.0246(4) Uani 1 1 d . . .
C14 C 0.2276(2) 0.0930(2) 0.05273(12) 0.0283(5) Uani 1 1 d . . .
C15 C 0.2963(3) 0.0542(2) 0.00468(12) 0.0325(6) Uani 1 1 d . . .
C16 C 0.2614(2) 0.0793(2) -0.05417(12) 0.0322(6) Uani 1 1 d . . .
C17 C 0.1579(2) 0.1443(2) -0.06313(11) 0.0279(5) Uani 1 1 d . . .
C18 C 0.1188(3) 0.8395(2) 0.18769(13) 0.0358(6) Uani 1 1 d . . .
C19 C -0.0906(3) 0.1242(3) 0.16375(13) 0.0371(7) Uani 1 1 d . . .
N5 N -0.2231(2) 0.56231(18) 0.00976(9) 0.0274(5) Uani 1 1 d . . .
N6 N -0.3199(2) 0.5923(3) 0.00447(13) 0.0526(7) Uani 1 1 d . . .
CM1 C -0.2068(3) 0.5855(3) 0.17789(16) 0.0478(8) Uani 1 1 d . . .
Cl1 Cl 0.49609(6) 0.03049(6) 0.17724(3) 0.03135(15) Uani 1 1 d . . .
O11 O 0.3772(2) 0.0032(3) 0.19319(11) 0.0643(7) Uani 1 1 d . . .
O12 O 0.4994(2) 0.0698(2) 0.11474(9) 0.0520(5) Uani 1 1 d . . .
O13 O 0.5408(2) 0.1300(2) 0.21557(9) 0.0550(6) Uani 1 1 d . . .
O14 O 0.5683(2) -0.0782(2) 0.18465(9) 0.0522(6) Uani 1 1 d . . .
OM2 O -0.36005(19) 0.3298(2) 0.14359(11) 0.0468(5) Uani 1 1 d . . .
CM2 C -0.4631(3) 0.4019(4) 0.13123(19) 0.0556(9) Uani 1 1 d . . .
H1 H 0.292(2) 0.750(2) -0.0349(12) 0.021(6) Uiso 1 1 d . . .
H2 H 0.486(3) 0.761(3) -0.0027(13) 0.032(7) Uiso 1 1 d . . .
H3 H 0.528(3) 0.729(2) 0.0981(12) 0.027(7) Uiso 1 1 d . . .
H4 H 0.379(3) 0.683(3) 0.1608(14) 0.039(8) Uiso 1 1 d . . .
H8 H 0.284(2) 0.516(3) 0.2243(12) 0.032(7) Uiso 1 1 d . . .
H9 H 0.305(3) 0.303(3) 0.2418(13) 0.040(8) Uiso 1 1 d . . .
H10 H 0.198(2) 0.158(3) 0.1870(12) 0.034(7) Uiso 1 1 d . . .
H14 H 0.250(2) 0.077(3) 0.0898(13) 0.034(7) Uiso 1 1 d . . .
H15 H 0.361(2) 0.016(2) 0.0115(11) 0.024(7) Uiso 1 1 d . . .
H16 H 0.300(3) 0.056(3) -0.0853(14) 0.041(8) Uiso 1 1 d . . .
H17 H 0.129(2) 0.165(3) -0.1032(12) 0.032(7) Uiso 1 1 d . . .
H18A H 0.048(3) 0.855(3) 0.1647(16) 0.066(11) Uiso 1 1 d . . .
H18B H 0.180(4) 0.881(4) 0.1653(18) 0.078(12) Uiso 1 1 d . . .
H18C H 0.114(3) 0.872(3) 0.2258(15) 0.053(9) Uiso 1 1 d . . .
H19A H -0.114(3) 0.045(3) 0.1820(15) 0.054(9) Uiso 1 1 d . . .
H19B H -0.065(3) 0.184(4) 0.1901(17) 0.073(12) Uiso 1 1 d . . .
H19C H -0.162(3) 0.151(3) 0.1457(15) 0.052(10) Uiso 1 1 d . . .
HOM1 H -0.216(3) 0.428(3) 0.1481(14) 0.037(9) Uiso 1 1 d . . .
HM1A H -0.139(3) 0.636(3) 0.1934(15) 0.057(10) Uiso 1 1 d . . .
HM1B H -0.256(3) 0.572(3) 0.2084(15) 0.051(9) Uiso 1 1 d . . .
HM1C H -0.255(4) 0.633(4) 0.144(2) 0.091(14) Uiso 1 1 d . . .
HOM2 H -0.369(3) 0.282(3) 0.1648(16) 0.053(12) Uiso 1 1 d . . .
HM2A H -0.485(3) 0.450(3) 0.1676(17) 0.063(10) Uiso 1 1 d . . .
HM2B H -0.444(3) 0.456(4) 0.0954(17) 0.069(11) Uiso 1 1 d . . .
HM2C H -0.528(3) 0.351(4) 0.1194(16) 0.068(12) Uiso 1 1 d . . .

loop_
_atom_site_aniso_label
_atom_site_aniso_U_11
_atom_site_aniso_U_22
_atom_site_aniso_U_33
_atom_site_aniso_U_23
_atom_site_aniso_U_13
_atom_site_aniso_U_12
Cu1 0.0216(2) 0.02228(17) 0.01670(16) 0.00095(12) -0.00198(13) 0.00141(13)
Cu2 0.0217(2) 0.01831(17) 0.01864(17) -0.00038(12) -0.00295(13) 0.00086(13)
N1 0.0242(12) 0.0189(9) 0.0225(9) -0.0015(7) -0.0011(8) 0.0002(8)
N2 0.0218(11) 0.0211(9) 0.0167(8) 0.0004(7) -0.0011(7) 0.0002(8)
N3 0.0234(11) 0.0193(9) 0.0219(9) -0.0007(7) -0.0004(8) -0.0009(8)
N4 0.0190(12) 0.0242(10) 0.0217(10) 0.0009(7) -0.0025(8) 0.0021(8)
O1 0.0205(9) 0.0217(8) 0.0180(7) -0.0007(6) -0.0028(6) 0.0001(6)
O3 0.0224(9) 0.0179(7) 0.0180(7) 0.0005(6) -0.0017(6) 0.0022(6)
OM1 0.0342(12) 0.0334(10) 0.0369(10) -0.0065(8) 0.0129(8) -0.0052(9)
C1 0.0299(17) 0.0254(12) 0.0262(13) 0.0014(10) 0.0020(10) 0.0009(10)
C2 0.0255(17) 0.0290(13) 0.0404(15) 0.0018(11) 0.0066(12) -0.0018(11)
C3 0.0215(17) 0.0304(14) 0.0473(16) -0.0004(11) -0.0066(12) -0.0021(11)
C4 0.0284(16) 0.0291(13) 0.0296(13) 0.0001(10) -0.0072(11) -0.0020(10)
C5 0.0237(14) 0.0168(10) 0.0233(11) -0.0008(9) -0.0032(9) -0.0010(9)
C6 0.0243(14) 0.0222(11) 0.0178(10) -0.0033(9) -0.0041(9) -0.0002(9)
O2 0.0366(11) 0.0223(8) 0.0188(8) -0.0044(6) -0.0027(7) 0.0007(7)
C7 0.0234(14) 0.0228(11) 0.0180(10) -0.0021(9) 0.0003(9) -0.0010(9)
C8 0.0301(15) 0.0274(13) 0.0222(11) -0.0009(10) -0.0063(10) -0.0032(11)
C9 0.0361(16) 0.0315(13) 0.0245(12) 0.0045(10) -0.0109(11) 0.0022(11)
C10 0.0383(17) 0.0226(13) 0.0273(12) 0.0027(10) -0.0075(11) 0.0022(11)
C11 0.0275(14) 0.0206(11) 0.0183(10) 0.0022(9) 0.0000(9) 0.0018(9)
C12 0.0243(14) 0.0175(11) 0.0194(10) 0.0036(8) -0.0024(9) 0.0007(9)
C13 0.0235(14) 0.0160(10) 0.0236(11) 0.0004(9) -0.0024(9) -0.0017(9)
O4 0.0310(10) 0.0194(8) 0.0233(8) 0.0036(6) 0.0022(7) -0.0013(7)
C14 0.0285(15) 0.0271(13) 0.0293(13) 0.0027(10) -0.0057(11) 0.0036(10)
C15 0.0243(16) 0.0263(13) 0.0470(16) -0.0017(11) -0.0018(12) 0.0066(11)
C16 0.0290(16) 0.0307(13) 0.0368(14) -0.0084(11) 0.0078(11) 0.0021(11)
C17 0.0321(15) 0.0279(12) 0.0237(12) -0.0031(10) 0.0026(10) 0.0006(11)
C18 0.052(2) 0.0230(13) 0.0318(14) -0.0064(11) -0.0034(13) 0.0030(13)
C19 0.049(2) 0.0291(14) 0.0337(14) 0.0031(12) 0.0156(13) -0.0051(13)
N5 0.0309(16) 0.0203(10) 0.0309(11) 0.0009(8) -0.0036(9) 0.0019(9)
N6 0.0290(16) 0.0492(15) 0.0797(19) 0.0030(14) -0.0083(13) 0.0111(12)
CM1 0.054(2) 0.0417(17) 0.0481(18) -0.0129(14) 0.0247(17) -0.0069(16)
Cl1 0.0293(4) 0.0343(3) 0.0305(3) -0.0018(2) -0.0037(2) 0.0034(2)
O11 0.0368(14) 0.0838(17) 0.0723(16) 0.0017(13) 0.0124(11) -0.0016(12)
O12 0.0605(15) 0.0630(14) 0.0324(10) 0.0054(10) -0.0100(9) 0.0047(11)
O13 0.0795(17) 0.0431(12) 0.0424(11) -0.0057(9) -0.0140(11) -0.0092(11)
O14 0.0592(15) 0.0508(12) 0.0464(12) -0.0063(10) -0.0186(10) 0.0230(11)
OM2 0.0395(14) 0.0401(12) 0.0611(14) 0.0061(11) 0.0104(10) -0.0034(10)
CM2 0.046(2) 0.054(2) 0.067(2) 0.0045(19) 0.0101(18) 0.0073(18)

loop_
_atom_type_symbol
_atom_type_description
_atom_type_scat_dispersion_real
_atom_type_scat_dispersion_imag
_atom_type_scat_source
C C 0.0181 0.0091 'International Tables Vol C Tables 4.2.6.8 and 6.1.1.4'
H H 0.0000 0.0000 'International Tables Vol C Tables 4.2.6.8 and 6.1.1.4'
N N 0.0311 0.0180 'International Tables Vol C Tables 4.2.6.8 and 6.1.1.4'
O O 0.0492 0.0322 'International Tables Vol C Tables 4.2.6.8 and 6.1.1.4'
Cu Cu -1.9646 0.5888 'International Tables Vol C Tables 4.2.6.8 and 6.1.1.4'
Cl Cl 0.3639 0.7018 'International Tables Vol C Tables 4.2.6.8 and 6.1.1.4'

loop_
_geom_angle_atom_site_label_1
_geom_angle_atom_site_label_2
_geom_angle_atom_site_label_3
_geom_angle
_geom_angle_site_symmetry_1
_geom_angle_site_symmetry_3
_geom_angle_publ_flag
O3 Cu1 O1 156.60(6) 3_565 . ?
O3 Cu1 N1 103.70(7) 3_565 . ?
O1 Cu1 N1 83.61(7) . . ?
O3 Cu1 N3 83.69(7) 3_565 3_565 ?
O1 Cu1 N3 101.01(7) . 3_565 ?
N1 Cu1 N3 150.37(8) . 3_565 ?
O3 Cu1 Cu2 113.41(4) 3_565 . ?
O1 Cu1 Cu2 43.21(4) . . ?
N1 Cu1 Cu2 100.47(5) . . ?
N3 Cu1 Cu2 102.71(6) 3_565 . ?
O3 Cu1 Cu2 41.88(4) 3_565 3_565 ?
O1 Cu1 Cu2 115.13(4) . 3_565 ?
N1 Cu1 Cu2 102.28(5) . 3_565 ?
N3 Cu1 Cu2 102.04(5) 3_565 3_565 ?
Cu2 Cu1 Cu2 72.751(11) . 3_565 ?
N2 Cu2 N4 162.48(8) . . ?
N2 Cu2 O3 82.07(7) . . ?
N4 Cu2 O3 97.58(7) . . ?
N2 Cu2 O1 81.57(7) . . ?
N4 Cu2 O1 96.94(7) . . ?
O3 Cu2 O1 163.27(6) . . ?
N2 Cu2 OM1 97.04(8) . . ?
N4 Cu2 OM1 100.48(8) . . ?
O3 Cu2 OM1 91.57(7) . . ?
O1 Cu2 OM1 93.92(7) . . ?
N2 Cu2 Cu1 105.16(6) . . ?
N4 Cu2 Cu1 65.16(6) . . ?
O3 Cu2 Cu1 144.15(4) . . ?
O1 Cu2 Cu1 39.80(4) . . ?
OM1 Cu2 Cu1 121.41(5) . . ?
N2 Cu2 Cu1 106.19(5) . 3_565 ?
N4 Cu2 Cu1 65.61(6) . 3_565 ?
O3 Cu2 Cu1 38.74(4) . 3_565 ?
O1 Cu2 Cu1 145.78(4) . 3_565 ?
OM1 Cu2 Cu1 117.38(5) . 3_565 ?
Cu1 Cu2 Cu1 107.249(11) . 3_565 ?
C1 N1 C5 119.7(2) . . ?
C1 N1 Cu1 126.12(16) . . ?
C5 N1 Cu1 113.73(15) . . ?
C11 N2 C7 122.6(2) . . ?
C11 N2 Cu2 117.89(16) . . ?
C7 N2 Cu2 118.79(15) . . ?
C13 N3 C17 119.4(2) . . ?
C13 N3 Cu1 114.71(15) . 3_565 ?
C17 N3 Cu1 125.87(16) . 3_565 ?
N5 N4 Cu2 129.55(16) . . ?
C6 O1 Cu1 116.21(13) . . ?
C6 O1 Cu2 112.94(12) . . ?
Cu1 O1 Cu2 96.99(6) . . ?
C12 O3 Cu1 115.74(13) . 3_565 ?
C12 O3 Cu2 112.92(12) . . ?
Cu1 O3 Cu2 99.38(6) 3_565 . ?
CM1 OM1 Cu2 121.24(18) . . ?
CM1 OM1 HOM1 108(2) . . ?
Cu2 OM1 HOM1 117(2) . . ?
N1 C1 C2 121.6(2) . . ?
N1 C1 H1 115.0(16) . . ?
C2 C1 H1 123.4(16) . . ?
C1 C2 C3 118.9(3) . . ?
C1 C2 H2 120.6(19) . . ?
C3 C2 H2 120.5(19) . . ?
C2 C3 C4 119.9(3) . . ?
C2 C3 H3 121.2(17) . . ?
C4 C3 H3 118.9(17) . . ?
C3 C4 C5 118.9(2) . . ?
C3 C4 H4 120(2) . . ?
C5 C4 H4 121(2) . . ?
N1 C5 C4 120.9(2) . . ?
N1 C5 C6 115.14(19) . . ?
C4 C5 C6 123.9(2) . . ?
O1 C6 O2 112.54(18) . . ?
O1 C6 C7 110.57(18) . . ?
O2 C6 C7 104.03(16) . . ?
O1 C6 C5 109.88(17) . . ?
O2 C6 C5 110.86(18) . . ?
C7 C6 C5 108.78(18) . . ?
C6 O2 C18 114.77(18) . . ?
N2 C7 C8 119.9(2) . . ?
N2 C7 C6 113.88(19) . . ?
C8 C7 C6 126.3(2) . . ?
C9 C8 C7 118.4(2) . . ?
C9 C8 H8 121.8(18) . . ?
C7 C8 H8 119.7(18) . . ?
C8 C9 C10 120.8(2) . . ?
C8 C9 H9 120.1(19) . . ?
C10 C9 H9 119.0(19) . . ?
C11 C10 C9 118.3(2) . . ?
C11 C10 H10 121.7(16) . . ?
C9 C10 H10 120.0(16) . . ?
N2 C11 C10 119.9(2) . . ?
N2 C11 C12 114.24(19) . . ?
C10 C11 C12 125.8(2) . . ?
O3 C12 O4 112.29(18) . . ?
O3 C12 C13 110.78(17) . . ?
O4 C12 C13 104.13(17) . . ?
O3 C12 C11 109.83(17) . . ?
O4 C12 C11 110.58(17) . . ?
C13 C12 C11 109.07(19) . . ?
N3 C13 C14 121.1(2) . . ?
N3 C13 C12 114.67(19) . . ?
C14 C13 C12 124.2(2) . . ?
C12 O4 C19 113.78(18) . . ?
C15 C14 C13 118.9(2) . . ?
C15 C14 H14 120.1(18) . . ?
C13 C14 H14 121.0(18) . . ?
C16 C15 C14 120.2(3) . . ?
C16 C15 H15 120.1(17) . . ?
C14 C15 H15 119.7(17) . . ?
C17 C16 C15 118.2(2) . . ?
C17 C16 H16 118(2) . . ?
C15 C16 H16 124(2) . . ?
N3 C17 C16 122.2(2) . . ?
N3 C17 H17 115.6(16) . . ?
C16 C17 H17 122.1(16) . . ?
O2 C18 H18A 110(2) . . ?
O2 C18 H18B 113(2) . . ?
H18A C18 H18B 105(3) . . ?
O2 C18 H18C 107(2) . . ?
H18A C18 H18C 112(3) . . ?
H18B C18 H18C 110(3) . . ?
O4 C19 H19A 109.1(19) . . ?
O4 C19 H19B 110(2) . . ?
H19A C19 H19B 115(3) . . ?
O4 C19 H19C 111(2) . . ?
H19A C19 H19C 101(3) . . ?
H19B C19 H19C 109(3) . . ?
N6 N5 N4 176.0(3) . . ?
OM1 CM1 HM1A 109(2) . . ?
OM1 CM1 HM1B 112(2) . . ?
HM1A CM1 HM1B 109(3) . . ?
OM1 CM1 HM1C 107(2) . . ?
HM1A CM1 HM1C 113(3) . . ?
HM1B CM1 HM1C 107(3) . . ?
O14 Cl1 O11 110.63(15) . . ?
O14 Cl1 O12 109.10(13) . . ?
O11 Cl1 O12 108.86(14) . . ?
O14 Cl1 O13 108.96(13) . . ?
O11 Cl1 O13 109.54(15) . . ?
O12 Cl1 O13 109.74(13) . . ?
CM2 OM2 HOM2 113(3) . . ?
OM2 CM2 HM2A 109(2) . . ?
OM2 CM2 HM2B 106(2) . . ?
HM2A CM2 HM2B 114(3) . . ?
OM2 CM2 HM2C 112(2) . . ?
HM2A CM2 HM2C 109(3) . . ?
HM2B CM2 HM2C 106(3) . . ?

loop_
_geom_bond_atom_site_label_1
_geom_bond_atom_site_label_2
_geom_bond_distance
_geom_bond_site_symmetry_2
_geom_bond_publ_flag
Cu1 O3 1.9324(14) 3_565 ?
Cu1 O1 1.9381(14) . ?
Cu1 N1 1.961(2) . ?
Cu1 N3 1.965(2) 3_565 ?
Cu1 Cu2 3.0056(4) . ?
Cu1 Cu2 3.0469(4) 3_565 ?
Cu2 N2 1.9016(18) . ?
Cu2 N4 1.9267(19) . ?
Cu2 O3 2.0617(15) . ?
Cu2 O1 2.0733(15) . ?
Cu2 OM1 2.2249(18) . ?
Cu2 Cu1 3.0469(4) 3_565 ?
N1 C1 1.344(3) . ?
N1 C5 1.349(3) . ?
N2 C11 1.337(3) . ?
N2 C7 1.338(3) . ?
N3 C13 1.343(3) . ?
N3 C17 1.346(3) . ?
N3 Cu1 1.9647(19) 3_565 ?
N4 N5 1.191(3) . ?
O1 C6 1.395(3) . ?
O3 C12 1.397(3) . ?
O3 Cu1 1.9324(14) 3_565 ?
OM1 CM1 1.417(3) . ?
OM1 HOM1 0.76(3) . ?
C1 C2 1.372(4) . ?
C1 H1 0.89(3) . ?
C2 C3 1.376(4) . ?
C2 H2 0.88(3) . ?
C3 C4 1.379(4) . ?
C3 H3 0.90(3) . ?
C4 C5 1.382(3) . ?
C4 H4 0.85(3) . ?
C5 C6 1.546(3) . ?
C6 O2 1.414(2) . ?
C6 C7 1.541(3) . ?
O2 C18 1.435(3) . ?
C7 C8 1.384(3) . ?
C8 C9 1.381(4) . ?
C8 H8 0.88(3) . ?
C9 C10 1.387(4) . ?
C9 H9 0.90(3) . ?
C10 C11 1.383(3) . ?
C10 H10 0.95(3) . ?
C11 C12 1.544(3) . ?
C12 O4 1.416(3) . ?
C12 C13 1.539(3) . ?
C13 C14 1.383(3) . ?
O4 C19 1.430(3) . ?
C14 C15 1.377(4) . ?
C14 H14 0.87(3) . ?
C15 C16 1.377(4) . ?
C15 H15 0.85(3) . ?
C16 C17 1.372(4) . ?
C16 H16 0.85(3) . ?
C17 H17 0.96(3) . ?
C18 H18A 0.96(4) . ?
C18 H18B 0.96(4) . ?
C18 H18C 0.91(3) . ?
C19 H19A 0.96(3) . ?
C19 H19B 0.90(4) . ?
C19 H19C 0.94(4) . ?
N5 N6 1.146(3) . ?
CM1 HM1A 0.99(4) . ?
CM1 HM1B 0.89(3) . ?
CM1 HM1C 1.06(4) . ?
Cl1 O14 1.419(2) . ?
Cl1 O11 1.421(2) . ?
Cl1 O12 1.437(2) . ?
Cl1 O13 1.439(2) . ?
OM2 CM2 1.418(4) . ?
OM2 HOM2 0.70(3) . ?
CM2 HM2A 0.98(4) . ?
CM2 HM2B 1.00(4) . ?
CM2 HM2C 0.95(4) . ?
